data_7049863
loop_
_publ_author_name
'Fischer, Christian A.'
'R\"osch, Andreas'
'Elsen, Holger'
'Ballmann, Gerd'
'Wiesinger, Michael'
'Langer, Jens'
'F\"arber, Christian'
'Harder, Sjoerd'

_publ_section_title
;
 Lewis acidic alkaline earth metal complexes with a perfluorinated
 diphenylamide ligand.
;
_journal_issue 20
_journal_name_full 'Dalton transactions (Cambridge, England : 2003)'
_journal_page_first 6757
_journal_page_last 6766
_journal_paper_doi 10.1039/c9dt01272a
_journal_volume 48
_journal_year 2019
_chemical_formula_moiety 'C36 H36 Ca2 F20 N4 Si4'
_chemical_formula_sum 'C36 H36 Ca2 F20 N4 Si4'
_chemical_formula_weight 1097.21
_space_group_crystal_system triclinic
_space_group_IT_number 2
_space_group_name_Hall '-P 1'
_space_group_name_H-M_alt 'P -1'
_symmetry_space_group_name_Hall '-P 1'
_symmetry_space_group_name_H-M 'P -1'
_atom_sites_solution_hydrogens geom
_atom_sites_solution_primary dual
_audit_creation_date 2018-09-25
_audit_creation_method
;
Olex2 1.2
(compiled 2018.05.29 svn.r3508 for OlexSys, GUI svn.r5506)
;
_audit_update_record
;
2019-03-25 deposited with the CCDC.    2019-04-25 downloaded from the CCDC.
;
_cell_angle_alpha 63.347(3)
_cell_angle_beta 83.970(2)
_cell_angle_gamma 89.760(2)
_cell_formula_units_Z 4
_cell_length_a 8.8864(2)
_cell_length_b 24.4425(6)
_cell_length_c 24.5767(7)
_cell_measurement_reflns_used 12307
_cell_measurement_temperature 200.0(1)
_cell_measurement_theta_max 73.5760
_cell_measurement_theta_min 3.5990
_cell_volume 4739.0(2)
_computing_cell_refinement 'CrysAlisPro 1.171.39.46 (Rigaku OD, 2018)'
_computing_data_collection 'CrysAlisPro 1.171.39.46 (Rigaku OD, 2018)'
_computing_data_reduction 'CrysAlisPro 1.171.39.46 (Rigaku OD, 2018)'
_computing_molecular_graphics 'Olex2 (Dolomanov et al., 2009)'
_computing_publication_material 'Olex2 (Dolomanov et al., 2009)'
_computing_structure_refinement 'ShelXL (Sheldrick, 2015)'
_computing_structure_solution 'ShelXT (Sheldrick, 2015)'
_diffrn_ambient_environment N~2~
_diffrn_ambient_temperature 200.0(1)
_diffrn_detector 'CCD plate'
_diffrn_detector_area_resol_mean 5.2903
_diffrn_detector_type AtlasS2
_diffrn_measured_fraction_theta_full 0.995
_diffrn_measured_fraction_theta_max 0.959
_diffrn_measurement_details
;
List of Runs (angles in degrees, time in seconds):

  # Type    Start    End  Width  t~exp~   \w     \q     \k     \f   Frames
#--------------------------------------------------------------------------
  1  \w    -62.00  32.00   1.00    4.50    --  -40.61  57.00   0.00   94
  2  \w    -65.00  34.00   1.00    4.50    --  -40.61  38.00 150.00   99
  3  \w   -109.00 -13.00   1.00    4.50    --  -40.61 -57.00-150.00   96
  4  \w     45.00  97.00   1.00    4.50    --   40.61-125.00-180.00   52
  5  \w     42.00  90.00   1.00   18.00    --  107.07-125.00 150.00   48
  6  \w     35.00 100.00   1.00   18.00    --  107.07-125.00  90.00   65
  7  \w     41.00 127.00   1.00   18.00    --  107.07 -77.00-180.00   86
  8  \w     51.00 117.00   1.00   18.00    --  107.07-125.00  30.00   66
  9  \w     37.00 134.00   1.00   18.00    --  107.07 -30.00-120.00   97
 10  \w     93.00 149.00   1.00   18.00    --  107.07  30.00-150.00   56
 11  \w     81.00 168.00   1.00   18.00    --  107.07  45.00 -90.00   87
 12  \w     80.00 106.00   1.00   18.00    --  107.07  77.00-150.00   26
 13  \w    114.00 175.00   1.00   18.00    --  107.07  77.00-150.00   61
 14  \w     43.00 118.00   1.00   18.00    --  107.07-125.00-180.00   75
 15  \w    114.00 173.00   1.00   18.00    --  107.07  77.00 -60.00   59
;
_diffrn_measurement_device 'four-circle diffractometer'
_diffrn_measurement_device_type 'SuperNova, Dual, Cu at home/near, AtlasS2'
_diffrn_measurement_method '\w scans'
_diffrn_orient_matrix_type 'CrysAlisPro convention (1999,Acta A55,543-557)'
_diffrn_orient_matrix_UB_11 0.1501546000
_diffrn_orient_matrix_UB_12 0.0153061000
_diffrn_orient_matrix_UB_13 -0.0425314000
_diffrn_orient_matrix_UB_21 0.0317079000
_diffrn_orient_matrix_UB_22 0.0550409000
_diffrn_orient_matrix_UB_23 0.0124452000
_diffrn_orient_matrix_UB_31 0.0831208000
_diffrn_orient_matrix_UB_32 -0.0414867000
_diffrn_orient_matrix_UB_33 0.0549704000
_diffrn_radiation_monochromator mirror
_diffrn_radiation_probe x-ray
_diffrn_radiation_type CuK\a
_diffrn_radiation_wavelength 1.54184
_diffrn_reflns_av_R_equivalents 0.0308
_diffrn_reflns_av_unetI/netI 0.0492
_diffrn_reflns_Laue_measured_fraction_full 0.995
_diffrn_reflns_Laue_measured_fraction_max 0.959
_diffrn_reflns_limit_h_max 10
_diffrn_reflns_limit_h_min -8
_diffrn_reflns_limit_k_max 30
_diffrn_reflns_limit_k_min -30
_diffrn_reflns_limit_l_max 30
_diffrn_reflns_limit_l_min -25
_diffrn_reflns_number 30487
_diffrn_reflns_point_group_measured_fraction_full 0.995
_diffrn_reflns_point_group_measured_fraction_max 0.959
_diffrn_reflns_theta_full 67.684
_diffrn_reflns_theta_max 73.904
_diffrn_reflns_theta_min 3.450
_diffrn_source 'micro-focus sealed X-ray tube'
_diffrn_source_type 'SuperNova (Cu) X-ray Source'
_exptl_absorpt_coefficient_mu 4.085
_exptl_absorpt_correction_T_max 1.00000
_exptl_absorpt_correction_T_min 0.68420
_exptl_absorpt_correction_type multi-scan
_exptl_absorpt_process_details
;
CrysAlisPro 1.171.39.46 (Rigaku Oxford Diffraction, 2018)
Empirical absorption correction using spherical harmonics,
 implemented in SCALE3 ABSPACK scaling algorithm.
;
_exptl_crystal_colour 'clear colourless'
_exptl_crystal_colour_lustre clear
_exptl_crystal_colour_primary colourless
_exptl_crystal_density_diffrn 1.538
_exptl_crystal_description block
_exptl_crystal_F_000 2224
_exptl_crystal_size_max 0.327
_exptl_crystal_size_mid 0.121
_exptl_crystal_size_min 0.077
_refine_diff_density_max 0.293
_refine_diff_density_min -0.598
_refine_diff_density_rms 0.058
_refine_ls_extinction_method none
_refine_ls_goodness_of_fit_ref 1.024
_refine_ls_hydrogen_treatment constr
_refine_ls_matrix_type full
_refine_ls_number_parameters 1213
_refine_ls_number_reflns 18418
_refine_ls_number_restraints 0
_refine_ls_restrained_S_all 1.024
_refine_ls_R_factor_all 0.0573
_refine_ls_R_factor_gt 0.0434
_refine_ls_shift/su_max 0.001
_refine_ls_shift/su_mean 0.000
_refine_ls_structure_factor_coef Fsqd
_refine_ls_weighting_details 'w=1/[\s^2^(Fo^2^)+(0.0584P)^2^+0.1794P] where P=(Fo^2^+2Fc^2^)/3'
_refine_ls_weighting_scheme calc
_refine_ls_wR_factor_gt 0.1099
_refine_ls_wR_factor_ref 0.1201
_reflns_Friedel_coverage 0.000
_reflns_number_gt 14521
_reflns_number_total 18418
_reflns_threshold_expression 'I > 2\s(I)'
_cod_data_source_file c9dt01272a2.cif
_cod_data_source_block hasj180921b
_cod_depositor_comments 'Adding full bibliography for 7049859--7049867.cif.'
_cod_database_code 7049863
_shelx_shelxl_version_number 2016/6
_chemical_oxdiff_formula 'C H N Ca Si F '
_shelx_space_group_comment
;
The symmetry employed for this shelxl refinement is uniquely defined
by the following loop, which should always be used as a source of
symmetry information in preference to the above space-group names.
They are only intended as comments.
;
_reflns_odcompleteness_completeness 99.53
_reflns_odcompleteness_iscentric 1
_reflns_odcompleteness_theta 66.97
_olex2_refinement_description
;
1. Fixed Uiso
 At 1.5 times of:
  All C(H,H,H) groups
2.a Idealised Me refined as rotating group:
 C13(H13a,H13b,H13c), C14(H14a,H14b,H14c), C15(H15a,H15b,H15c), C16(H16a,H16b,
 H16c), C17(H17a,H17b,H17c), C18(H18a,H18b,H18c), C19(H19a,H19b,H19c), C20(H20a,
 H20b,H20c), C21(H21a,H21b,H21c), C22(H22a,H22b,H22c), C23(H23a,H23b,H23c),
 C24(H24a,H24b,H24c), C49(H49a,H49b,H49c), C50(H50a,H50b,H50c), C51(H51a,H51b,
 H51c), C52(H52a,H52b,H52c), C53(H53a,H53b,H53c), C54(H54a,H54b,H54c), C55(H55a,
 H55b,H55c), C56(H56a,H56b,H56c), C57(H57a,H57b,H57c), C58(H58a,H58b,H58c),
 C59(H59a,H59b,H59c), C60(H60a,H60b,H60c)
;
_olex2_date_sample_data_collection 2018-09-21
_olex2_submission_special_instructions 'No special instructions were received'
_oxdiff_exptl_absorpt_empirical_details
;
Empirical correction (ABSPACK) includes:
- Absorption correction using spherical harmonics
- Frame scaling
;
_oxdiff_exptl_absorpt_empirical_full_max 2.246
_oxdiff_exptl_absorpt_empirical_full_min 0.410

loop_
_space_group_symop_operation_xyz
'x, y, z'
'-x, -y, -z'

loop_
_atom_site_label
_atom_site_type_symbol
_atom_site_fract_x
_atom_site_fract_y
_atom_site_fract_z
_atom_site_U_iso_or_equiv
_atom_site_adp_type
_atom_site_occupancy
_atom_site_site_symmetry_order
_atom_site_calc_flag
_atom_site_refinement_flags_posn
Ca1 Ca 0.23897(6) 0.17930(2) 0.77086(2) 0.03383(11) Uani 1 1 d .
Ca2 Ca 0.15192(6) 0.31827(2) 0.76994(2) 0.03409(11) Uani 1 1 d .
Si1 Si 0.37411(7) 0.33376(3) 0.65586(3) 0.03326(14) Uani 1 1 d .
Si2 Si 0.09340(7) 0.26790(3) 0.65288(3) 0.03357(15) Uani 1 1 d .
Si3 Si -0.00968(8) 0.20765(3) 0.88646(3) 0.03530(15) Uani 1 1 d .
Si4 Si 0.32248(8) 0.18473(3) 0.88953(3) 0.03480(15) Uani 1 1 d .
F1 F 0.1079(2) 0.08343(7) 0.84333(8) 0.0502(4) Uani 1 1 d .
F2 F -0.0461(2) -0.02214(9) 0.91990(9) 0.0681(5) Uani 1 1 d .
F3 F 0.0025(3) -0.12675(9) 0.90604(10) 0.0753(6) Uani 1 1 d .
F4 F 0.2213(3) -0.12248(8) 0.81806(9) 0.0636(5) Uani 1 1 d .
F5 F 0.3745(2) -0.01839(8) 0.74094(8) 0.0509(4) Uani 1 1 d .
F6 F 0.5974(2) 0.15108(9) 0.71150(8) 0.0571(5) Uani 1 1 d .
F7 F 0.7257(2) 0.19267(11) 0.59524(10) 0.0708(6) Uani 1 1 d .
F8 F 0.5798(3) 0.17408(10) 0.51192(8) 0.0718(6) Uani 1 1 d .
F9 F 0.3081(3) 0.10995(11) 0.54897(9) 0.0747(6) Uani 1 1 d .
F10 F 0.1767(2) 0.07114(9) 0.66388(8) 0.0571(5) Uani 1 1 d .
F11 F 0.2403(2) 0.35394(7) 0.84021(8) 0.0472(4) Uani 1 1 d .
F12 F 0.3358(3) 0.39473(9) 0.91654(9) 0.0632(5) Uani 1 1 d .
F13 F 0.2621(3) 0.50823(10) 0.90508(9) 0.0697(6) Uani 1 1 d .
F14 F 0.0889(2) 0.57857(8) 0.81520(9) 0.0564(4) Uani 1 1 d .
F15 F 0.0006(2) 0.54073(8) 0.73734(8) 0.0507(4) Uani 1 1 d .
F16 F 0.2617(2) 0.52064(9) 0.65928(9) 0.0662(6) Uani 1 1 d .
F17 F 0.1898(3) 0.58400(11) 0.54398(10) 0.0834(8) Uani 1 1 d .
F18 F -0.0665(2) 0.55307(9) 0.51069(8) 0.0626(5) Uani 1 1 d .
F19 F -0.2544(2) 0.45992(11) 0.59587(9) 0.0716(6) Uani 1 1 d .
F20 F -0.1857(2) 0.39769(10) 0.71139(8) 0.0618(5) Uani 1 1 d .
N1 N 0.3141(2) 0.09536(10) 0.75110(10) 0.0350(4) Uani 1 1 d .
N2 N 0.2205(2) 0.28325(9) 0.69341(9) 0.0302(4) Uani 1 1 d .
N3 N 0.1697(2) 0.21347(9) 0.84888(9) 0.0312(4) Uani 1 1 d .
N4 N 0.0793(2) 0.41930(10) 0.74835(10) 0.0357(5) Uani 1 1 d .
C1 C 0.2434(3) 0.03855(11) 0.78672(12) 0.0338(5) Uani 1 1 d .
C2 C 0.1363(3) 0.03168(12) 0.83565(13) 0.0401(6) Uani 1 1 d .
C3 C 0.0569(4) -0.02159(14) 0.87547(13) 0.0470(7) Uani 1 1 d .
C4 C 0.0819(4) -0.07412(13) 0.86872(14) 0.0510(7) Uani 1 1 d .
C5 C 0.1897(4) -0.07090(13) 0.82306(14) 0.0453(6) Uani 1 1 d .
C6 C 0.2675(3) -0.01715(12) 0.78374(13) 0.0393(6) Uani 1 1 d .
C7 C 0.3830(3) 0.10928(12) 0.69261(12) 0.0353(5) Uani 1 1 d .
C8 C 0.5232(3) 0.14091(13) 0.67150(12) 0.0401(6) Uani 1 1 d .
C9 C 0.5900(3) 0.16226(14) 0.61222(14) 0.0478(7) Uani 1 1 d .
C10 C 0.5179(4) 0.15243(15) 0.57027(13) 0.0516(7) Uani 1 1 d .
C11 C 0.3809(4) 0.12015(15) 0.58926(13) 0.0501(7) Uani 1 1 d .
C12 C 0.3155(3) 0.09985(13) 0.64834(13) 0.0421(6) Uani 1 1 d .
C13 C 0.4399(3) 0.36103(15) 0.71118(14) 0.0483(7) Uani 1 1 d .
H13A H 0.369774 0.390598 0.714783 0.072 Uiso 1 1 calc GR
H13B H 0.541704 0.380646 0.695749 0.072 Uiso 1 1 calc GR
H13C H 0.442133 0.325912 0.751510 0.072 Uiso 1 1 calc GR
C14 C 0.3332(4) 0.40468(14) 0.58703(13) 0.0496(7) Uani 1 1 d .
H14A H 0.245046 0.423491 0.597929 0.074 Uiso 1 1 calc GR
H14B H 0.311917 0.394084 0.554490 0.074 Uiso 1 1 calc GR
H14C H 0.421236 0.433670 0.572558 0.074 Uiso 1 1 calc GR
C15 C 0.5386(3) 0.29851(16) 0.63337(16) 0.0545(8) Uani 1 1 d .
H15A H 0.575956 0.266914 0.670224 0.082 Uiso 1 1 calc GR
H15B H 0.619270 0.330076 0.609904 0.082 Uiso 1 1 calc GR
H15C H 0.507602 0.279878 0.608080 0.082 Uiso 1 1 calc GR
C16 C -0.0083(3) 0.19101(14) 0.70559(14) 0.0473(7) Uani 1 1 d .
H16A H 0.059365 0.157960 0.709627 0.071 Uiso 1 1 calc GR
H16B H -0.099114 0.186391 0.688298 0.071 Uiso 1 1 calc GR
H16C H -0.037607 0.189012 0.746034 0.071 Uiso 1 1 calc GR
C17 C -0.0550(3) 0.32512(15) 0.62785(16) 0.0541(8) Uani 1 1 d .
H17A H -0.120703 0.322008 0.663844 0.081 Uiso 1 1 calc GR
H17B H -0.115740 0.317085 0.600913 0.081 Uiso 1 1 calc GR
H17C H -0.006896 0.366422 0.605605 0.081 Uiso 1 1 calc GR
C18 C 0.1825(4) 0.26014(15) 0.58446(14) 0.0522(7) Uani 1 1 d .
H18A H 0.263546 0.231142 0.596506 0.078 Uiso 1 1 calc GR
H18B H 0.225014 0.300189 0.553049 0.078 Uiso 1 1 calc GR
H18C H 0.105815 0.245033 0.567958 0.078 Uiso 1 1 calc GR
C19 C -0.1309(3) 0.26404(15) 0.82852(14) 0.0487(7) Uani 1 1 d .
H19A H -0.100973 0.305945 0.819899 0.073 Uiso 1 1 calc GR
H19B H -0.237851 0.255303 0.845367 0.073 Uiso 1 1 calc GR
H19C H -0.116098 0.259856 0.790502 0.073 Uiso 1 1 calc GR
C20 C -0.0152(4) 0.23205(16) 0.94858(14) 0.0534(7) Uani 1 1 d .
H20A H 0.039885 0.203353 0.981624 0.080 Uiso 1 1 calc GR
H20B H -0.120686 0.232282 0.964725 0.080 Uiso 1 1 calc GR
H20C H 0.032393 0.273308 0.931983 0.080 Uiso 1 1 calc GR
C21 C -0.1117(3) 0.13142(14) 0.91831(15) 0.0522(7) Uani 1 1 d .
H21A H -0.131187 0.122205 0.884701 0.078 Uiso 1 1 calc GR
H21B H -0.208166 0.132003 0.941346 0.078 Uiso 1 1 calc GR
H21C H -0.049537 0.099912 0.945668 0.078 Uiso 1 1 calc GR
C22 C 0.4746(3) 0.17079(15) 0.83750(14) 0.0483(7) Uani 1 1 d .
H22A H 0.441956 0.136031 0.831160 0.072 Uiso 1 1 calc GR
H22B H 0.569048 0.161647 0.856542 0.072 Uiso 1 1 calc GR
H22C H 0.491368 0.207478 0.797931 0.072 Uiso 1 1 calc GR
C23 C 0.4158(3) 0.23736(15) 0.91349(14) 0.0485(7) Uani 1 1 d .
H23A H 0.461141 0.273439 0.877061 0.073 Uiso 1 1 calc GR
H23B H 0.495048 0.215992 0.939137 0.073 Uiso 1 1 calc GR
H23C H 0.340318 0.250291 0.936873 0.073 Uiso 1 1 calc GR
C24 C 0.2832(4) 0.10921(15) 0.95875(15) 0.0584(8) Uani 1 1 d .
H24A H 0.208943 0.113832 0.988662 0.088 Uiso 1 1 calc GR
H24B H 0.377284 0.094747 0.977034 0.088 Uiso 1 1 calc GR
H24C H 0.242640 0.079407 0.946874 0.088 Uiso 1 1 calc GR
C25 C 0.2034(3) 0.41180(12) 0.83257(12) 0.0373(5) Uani 1 1 d .
C26 C 0.2520(3) 0.43106(14) 0.87231(13) 0.0433(6) Uani 1 1 d .
C27 C 0.2163(4) 0.48804(14) 0.86634(13) 0.0464(7) Uani 1 1 d .
C28 C 0.1323(3) 0.52358(13) 0.82036(14) 0.0429(6) Uani 1 1 d .
C29 C 0.0859(3) 0.50349(12) 0.78023(12) 0.0374(5) Uani 1 1 d .
C30 C 0.1215(3) 0.44601(11) 0.78354(12) 0.0334(5) Uani 1 1 d .
C31 C 0.0405(3) 0.45757(11) 0.68938(12) 0.0347(5) Uani 1 1 d .
C32 C 0.1312(3) 0.50598(13) 0.64458(14) 0.0444(6) Uani 1 1 d .
C33 C 0.0969(4) 0.53818(14) 0.58568(14) 0.0509(7) Uani 1 1 d .
C34 C -0.0330(4) 0.52283(14) 0.56854(13) 0.0458(7) Uani 1 1 d .
C35 C -0.1273(3) 0.47542(15) 0.61159(14) 0.0455(7) Uani 1 1 d .
C36 C -0.0907(3) 0.44402(13) 0.67049(13) 0.0398(6) Uani 1 1 d .
Ca3 Ca 0.62835(6) 0.67724(2) 0.77345(2) 0.03392(11) Uani 1 1 d .
Ca4 Ca 0.71044(6) 0.81610(2) 0.77266(2) 0.03592(12) Uani 1 1 d .
Si5 Si 0.54866(8) 0.83173(3) 0.65975(3) 0.03553(15) Uani 1 1 d .
Si6 Si 0.83329(7) 0.76756(3) 0.65374(3) 0.03394(14) Uani 1 1 d .
Si7 Si 0.80885(9) 0.70583(3) 0.88915(3) 0.03848(16) Uani 1 1 d .
Si8 Si 0.47707(8) 0.68142(3) 0.89287(3) 0.03758(15) Uani 1 1 d .
F21 F 0.7245(2) 0.58125(7) 0.84550(7) 0.0460(4) Uani 1 1 d .
F22 F 0.8340(2) 0.47497(9) 0.92308(8) 0.0595(5) Uani 1 1 d .
F23 F 0.7868(3) 0.36978(9) 0.91138(10) 0.0724(6) Uani 1 1 d .
F24 F 0.6230(3) 0.37479(8) 0.82184(10) 0.0655(5) Uani 1 1 d .
F25 F 0.5137(2) 0.47930(8) 0.74436(8) 0.0527(4) Uani 1 1 d .
F26 F 0.7518(2) 0.56848(9) 0.66616(8) 0.0566(5) Uani 1 1 d .
F27 F 0.6821(3) 0.60739(10) 0.55184(9) 0.0692(6) Uani 1 1 d .
F28 F 0.4295(3) 0.67146(10) 0.51586(8) 0.0669(6) Uani 1 1 d .
F29 F 0.2386(2) 0.69003(11) 0.60009(10) 0.0703(6) Uani 1 1 d .
F30 F 0.3048(2) 0.64906(10) 0.71586(8) 0.0585(5) Uani 1 1 d .
F31 F 0.5865(2) 0.85037(8) 0.84499(8) 0.0491(4) Uani 1 1 d .
F32 F 0.4530(2) 0.88946(10) 0.92372(9) 0.0645(5) Uani 1 1 d .
F33 F 0.5260(3) 1.00434(10) 0.91059(10) 0.0723(6) Uani 1 1 d .
F34 F 0.7416(3) 1.07605(8) 0.81835(9) 0.0638(5) Uani 1 1 d .
F35 F 0.8736(2) 1.03882(8) 0.73956(9) 0.0560(4) Uani 1 1 d .
F36 F 1.0782(2) 0.89567(11) 0.71356(9) 0.0702(6) Uani 1 1 d .
F37 F 1.2126(2) 0.95826(12) 0.59846(10) 0.0810(7) Uani 1 1 d .
F38 F 1.0713(2) 1.05157(10) 0.51344(8) 0.0670(5) Uani 1 1 d .
F39 F 0.7949(3) 1.08247(11) 0.54698(10) 0.0898(8) Uani 1 1 d .
F40 F 0.6591(2) 1.01923(10) 0.66213(10) 0.0718(6) Uani 1 1 d .
N5 N 0.5675(2) 0.59268(10) 0.75458(10) 0.0362(5) Uani 1 1 d .
N6 N 0.6841(2) 0.78108(9) 0.69624(9) 0.0313(4) Uani 1 1 d .
N7 N 0.6515(2) 0.71111(9) 0.85146(9) 0.0329(4) Uani 1 1 d .
N8 N 0.7918(3) 0.91725(10) 0.75099(11) 0.0391(5) Uani 1 1 d .
C37 C 0.6190(3) 0.53626(12) 0.78969(12) 0.0348(5) Uani 1 1 d .
C38 C 0.6992(3) 0.52916(12) 0.83861(12) 0.0383(6) Uani 1 1 d .
C39 C 0.7554(3) 0.47568(13) 0.87880(13) 0.0440(6) Uani 1 1 d .
C40 C 0.7333(4) 0.42323(13) 0.87236(15) 0.0501(7) Uani 1 1 d .
C41 C 0.6525(4) 0.42644(13) 0.82679(14) 0.0473(7) Uani 1 1 d .
C42 C 0.5959(3) 0.48070(13) 0.78686(13) 0.0413(6) Uani 1 1 d .
C43 C 0.5300(3) 0.60667(12) 0.69599(12) 0.0354(5) Uani 1 1 d .
C44 C 0.6220(3) 0.59705(13) 0.65168(13) 0.0410(6) Uani 1 1 d .
C45 C 0.5873(4) 0.61760(14) 0.59261(13) 0.0476(7) Uani 1 1 d .
C46 C 0.4601(4) 0.64996(15) 0.57420(13) 0.0484(7) Uani 1 1 d .
C47 C 0.3657(3) 0.65994(15) 0.61625(14) 0.0477(7) Uani 1 1 d .
C48 C 0.4010(3) 0.63869(14) 0.67548(13) 0.0413(6) Uani 1 1 d .
C49 C 0.4529(3) 0.85806(15) 0.71637(15) 0.0512(7) Uani 1 1 d .
H49A H 0.433749 0.822907 0.757005 0.077 Uiso 1 1 calc GR
H49B H 0.356616 0.875942 0.702774 0.077 Uiso 1 1 calc GR
H49C H 0.518995 0.888889 0.718460 0.077 Uiso 1 1 calc GR
C50 C 0.6256(4) 0.90308(14) 0.59092(14) 0.0537(7) Uani 1 1 d .
H50A H 0.705372 0.922601 0.601852 0.081 Uiso 1 1 calc GR
H50B H 0.543956 0.931368 0.576380 0.081 Uiso 1 1 calc GR
H50C H 0.667745 0.892703 0.558435 0.081 Uiso 1 1 calc GR
C51 C 0.3961(3) 0.79661(16) 0.63765(16) 0.0556(8) Uani 1 1 d .
H51A H 0.441152 0.778349 0.611851 0.083 Uiso 1 1 calc GR
H51B H 0.327665 0.828198 0.614825 0.083 Uiso 1 1 calc GR
H51C H 0.339153 0.764747 0.674628 0.083 Uiso 1 1 calc GR
C52 C 0.9112(3) 0.69137(14) 0.70555(14) 0.0481(7) Uani 1 1 d .
H52A H 0.922258 0.690063 0.745361 0.072 Uiso 1 1 calc GR
H52B H 1.010213 0.686966 0.686623 0.072 Uiso 1 1 calc GR
H52C H 0.841227 0.657805 0.711356 0.072 Uiso 1 1 calc GR
C53 C 0.9923(3) 0.82529(16) 0.62689(16) 0.0559(8) Uani 1 1 d .
H53A H 0.954955 0.866173 0.603576 0.084 Uiso 1 1 calc GR
H53B H 1.069127 0.816532 0.600581 0.084 Uiso 1 1 calc GR
H53C H 1.037154 0.823806 0.662260 0.084 Uiso 1 1 calc GR
C54 C 0.7802(4) 0.75950(15) 0.58607(14) 0.0510(7) Uani 1 1 d .
H54A H 0.865686 0.744165 0.569185 0.076 Uiso 1 1 calc GR
H54B H 0.754639 0.799506 0.554733 0.076 Uiso 1 1 calc GR
H54C H 0.692467 0.730585 0.598778 0.076 Uiso 1 1 calc GR
C55 C 0.9617(4) 0.76261(15) 0.83178(15) 0.0549(8) Uani 1 1 d .
H55A H 0.970574 0.758435 0.793744 0.082 Uiso 1 1 calc GR
H55B H 1.058702 0.754258 0.848923 0.082 Uiso 1 1 calc GR
H55C H 0.934489 0.804397 0.823102 0.082 Uiso 1 1 calc GR
C56 C 0.7755(4) 0.72954(16) 0.95155(15) 0.0589(9) Uani 1 1 d .
H56A H 0.750234 0.772728 0.934057 0.088 Uiso 1 1 calc GR
H56B H 0.867221 0.724119 0.971992 0.088 Uiso 1 1 calc GR
H56C H 0.691372 0.704248 0.981386 0.088 Uiso 1 1 calc GR
C57 C 0.8973(4) 0.62964(15) 0.92110(16) 0.0551(8) Uani 1 1 d .
H57A H 0.821646 0.597927 0.949510 0.083 Uiso 1 1 calc GR
H57B H 0.982105 0.631106 0.942955 0.083 Uiso 1 1 calc GR
H57C H 0.934417 0.620006 0.887549 0.083 Uiso 1 1 calc GR
C58 C 0.3528(3) 0.66894(15) 0.84046(14) 0.0487(7) Uani 1 1 d .
H58A H 0.356685 0.706285 0.801497 0.073 Uiso 1 1 calc GR
H58B H 0.248027 0.659213 0.860103 0.073 Uiso 1 1 calc GR
H58C H 0.389619 0.634894 0.832798 0.073 Uiso 1 1 calc GR
C59 C 0.4808(4) 0.60442(15) 0.96004(14) 0.0564(8) Uani 1 1 d .
H59A H 0.526135 0.575533 0.946201 0.085 Uiso 1 1 calc GR
H59B H 0.377213 0.589765 0.979378 0.085 Uiso 1 1 calc GR
H59C H 0.541181 0.607576 0.989768 0.085 Uiso 1 1 calc GR
C60 C 0.3697(4) 0.73235(16) 0.91976(16) 0.0567(8) Uani 1 1 d .
H60A H 0.427927 0.740657 0.947183 0.085 Uiso 1 1 calc GR
H60B H 0.271728 0.712072 0.941831 0.085 Uiso 1 1 calc GR
H60C H 0.352987 0.771032 0.884375 0.085 Uiso 1 1 calc GR
C61 C 0.7311(3) 0.94312(12) 0.78720(12) 0.0364(5) Uani 1 1 d .
C62 C 0.6255(3) 0.90837(12) 0.83702(13) 0.0390(6) Uani 1 1 d .
C63 C 0.5560(3) 0.92678(14) 0.87806(13) 0.0463(6) Uani 1 1 d .
C64 C 0.5930(4) 0.98453(15) 0.87117(14) 0.0504(7) Uani 1 1 d .
C65 C 0.6983(4) 1.02069(13) 0.82412(14) 0.0456(7) Uani 1 1 d .
C66 C 0.7666(3) 1.00120(13) 0.78307(13) 0.0415(6) Uani 1 1 d .
C67 C 0.8641(3) 0.95522(12) 0.69244(13) 0.0380(5) Uani 1 1 d .
C68 C 1.0053(3) 0.94225(14) 0.67284(13) 0.0434(6) Uani 1 1 d .
C69 C 1.0754(3) 0.97404(16) 0.61385(15) 0.0504(7) Uani 1 1 d .
C70 C 1.0060(4) 1.02101(14) 0.57108(14) 0.0485(7) Uani 1 1 d .
C71 C 0.8661(4) 1.03658(15) 0.58818(15) 0.0543(8) Uani 1 1 d .
C72 C 0.7978(3) 1.00406(14) 0.64755(15) 0.0480(7) Uani 1 1 d .

loop_
_atom_site_aniso_label
_atom_site_aniso_U_11
_atom_site_aniso_U_22
_atom_site_aniso_U_33
_atom_site_aniso_U_23
_atom_site_aniso_U_13
_atom_site_aniso_U_12
Ca1 0.0446(3) 0.0277(2) 0.0313(3) -0.0150(2) -0.0052(2) 0.00160(19)
Ca2 0.0450(3) 0.0276(2) 0.0310(3) -0.0142(2) -0.0054(2) 0.00208(19)
Si1 0.0322(3) 0.0351(3) 0.0321(3) -0.0150(3) -0.0032(2) -0.0052(2)
Si2 0.0331(3) 0.0348(3) 0.0344(4) -0.0160(3) -0.0082(3) -0.0021(2)
Si3 0.0384(3) 0.0358(4) 0.0323(4) -0.0163(3) -0.0018(3) -0.0013(3)
Si4 0.0393(3) 0.0335(3) 0.0311(3) -0.0134(3) -0.0076(3) 0.0016(3)
F1 0.0666(10) 0.0353(9) 0.0474(10) -0.0215(8) 0.0127(8) -0.0013(7)
F2 0.0804(13) 0.0532(12) 0.0529(12) -0.0151(9) 0.0258(10) -0.0089(10)
F3 0.1022(16) 0.0368(10) 0.0644(13) -0.0078(9) 0.0146(11) -0.0195(10)
F4 0.0946(15) 0.0299(9) 0.0656(13) -0.0213(9) -0.0075(11) 0.0059(9)
F5 0.0625(10) 0.0383(9) 0.0533(10) -0.0245(8) 0.0059(8) 0.0071(7)
F6 0.0497(9) 0.0734(13) 0.0470(10) -0.0261(9) -0.0046(8) -0.0155(8)
F7 0.0508(10) 0.0868(16) 0.0594(12) -0.0240(11) 0.0172(9) -0.0154(10)
F8 0.0983(16) 0.0698(14) 0.0341(10) -0.0156(10) 0.0113(10) 0.0086(11)
F9 0.1109(18) 0.0788(15) 0.0444(11) -0.0345(11) -0.0189(11) -0.0044(13)
F10 0.0604(10) 0.0640(12) 0.0507(11) -0.0285(9) -0.0084(8) -0.0145(9)
F11 0.0689(10) 0.0346(8) 0.0439(9) -0.0196(7) -0.0225(8) 0.0121(7)
F12 0.0925(14) 0.0574(11) 0.0448(10) -0.0219(9) -0.0348(10) 0.0117(10)
F13 0.1100(17) 0.0614(12) 0.0552(12) -0.0385(10) -0.0252(11) -0.0028(11)
F14 0.0792(12) 0.0424(10) 0.0580(11) -0.0328(9) -0.0036(9) 0.0072(8)
F15 0.0619(10) 0.0424(9) 0.0572(11) -0.0276(8) -0.0228(8) 0.0203(8)
F16 0.0643(11) 0.0621(12) 0.0591(12) -0.0132(10) -0.0179(9) -0.0247(9)
F17 0.0983(17) 0.0683(14) 0.0494(12) 0.0038(11) -0.0081(11) -0.0309(12)
F18 0.0840(13) 0.0634(12) 0.0352(9) -0.0146(9) -0.0218(9) 0.0185(10)
F19 0.0572(11) 0.0928(16) 0.0594(12) -0.0245(12) -0.0298(10) -0.0030(10)
F20 0.0473(9) 0.0747(13) 0.0471(10) -0.0121(9) -0.0090(8) -0.0191(9)
N1 0.0422(11) 0.0297(11) 0.0329(11) -0.0153(9) 0.0015(9) -0.0022(8)
N2 0.0351(10) 0.0276(10) 0.0294(10) -0.0138(8) -0.0054(8) -0.0020(8)
N3 0.0385(10) 0.0291(10) 0.0250(10) -0.0113(8) -0.0040(8) 0.0013(8)
N4 0.0447(11) 0.0302(11) 0.0365(12) -0.0168(9) -0.0132(9) 0.0029(8)
C1 0.0391(12) 0.0290(12) 0.0332(13) -0.0139(10) -0.0041(10) 0.0002(9)
C2 0.0509(14) 0.0310(13) 0.0369(14) -0.0147(11) -0.0016(11) 0.0011(11)
C3 0.0546(16) 0.0387(15) 0.0374(15) -0.0104(12) 0.0057(12) -0.0029(12)
C4 0.0657(18) 0.0303(14) 0.0437(17) -0.0060(13) -0.0012(14) -0.0084(12)
C5 0.0632(17) 0.0279(13) 0.0449(16) -0.0156(12) -0.0100(13) 0.0046(12)
C6 0.0479(14) 0.0334(13) 0.0368(14) -0.0163(12) -0.0039(11) 0.0043(11)
C7 0.0423(13) 0.0299(12) 0.0334(13) -0.0144(11) -0.0027(10) 0.0041(10)
C8 0.0429(13) 0.0429(15) 0.0335(14) -0.0165(12) -0.0030(11) 0.0003(11)
C9 0.0472(15) 0.0475(17) 0.0402(16) -0.0146(13) 0.0055(12) 0.0012(12)
C10 0.073(2) 0.0459(17) 0.0291(14) -0.0140(13) 0.0063(13) 0.0101(14)
C11 0.075(2) 0.0456(17) 0.0329(15) -0.0194(13) -0.0112(14) 0.0047(14)
C12 0.0515(15) 0.0388(15) 0.0387(15) -0.0197(12) -0.0059(12) -0.0021(11)
C13 0.0439(14) 0.0557(18) 0.0483(17) -0.0259(15) -0.0056(12) -0.0136(12)
C14 0.0593(17) 0.0410(16) 0.0412(16) -0.0118(13) -0.0059(13) -0.0083(13)
C15 0.0374(14) 0.063(2) 0.063(2) -0.0295(17) -0.0004(13) -0.0001(13)
C16 0.0436(14) 0.0481(17) 0.0529(18) -0.0240(14) -0.0103(12) -0.0095(12)
C17 0.0423(15) 0.0552(19) 0.063(2) -0.0223(16) -0.0176(14) 0.0081(13)
C18 0.0632(18) 0.0563(19) 0.0458(17) -0.0298(15) -0.0104(14) -0.0025(14)
C19 0.0381(13) 0.0539(18) 0.0517(18) -0.0223(15) -0.0026(12) 0.0042(12)
C20 0.0602(18) 0.062(2) 0.0463(17) -0.0324(16) -0.0012(14) 0.0002(15)
C21 0.0475(15) 0.0479(17) 0.0584(19) -0.0240(15) 0.0057(13) -0.0077(13)
C22 0.0449(15) 0.0571(18) 0.0520(18) -0.0311(15) -0.0138(13) 0.0108(13)
C23 0.0501(15) 0.0559(18) 0.0495(17) -0.0300(15) -0.0177(13) 0.0066(13)
C24 0.066(2) 0.0440(17) 0.0468(18) -0.0031(14) -0.0138(15) 0.0008(14)
C25 0.0468(14) 0.0300(13) 0.0379(14) -0.0172(11) -0.0079(11) 0.0019(10)
C26 0.0524(15) 0.0444(16) 0.0345(14) -0.0172(12) -0.0137(12) 0.0005(12)
C27 0.0647(18) 0.0451(16) 0.0395(15) -0.0274(13) -0.0083(13) -0.0061(13)
C28 0.0549(15) 0.0343(14) 0.0448(16) -0.0233(13) -0.0020(12) -0.0012(11)
C29 0.0425(13) 0.0335(13) 0.0384(14) -0.0175(11) -0.0078(11) 0.0037(10)
C30 0.0351(11) 0.0312(12) 0.0351(13) -0.0159(11) -0.0048(10) -0.0019(9)
C31 0.0402(12) 0.0300(12) 0.0367(14) -0.0162(11) -0.0111(10) 0.0057(10)
C32 0.0505(15) 0.0363(14) 0.0449(16) -0.0154(13) -0.0130(12) -0.0033(11)
C33 0.0642(18) 0.0393(16) 0.0399(16) -0.0100(13) -0.0042(13) -0.0038(13)
C34 0.0625(17) 0.0434(16) 0.0310(14) -0.0145(12) -0.0142(12) 0.0160(13)
C35 0.0428(14) 0.0533(17) 0.0432(16) -0.0220(14) -0.0161(12) 0.0082(12)
C36 0.0387(13) 0.0400(14) 0.0396(15) -0.0163(12) -0.0070(11) 0.0014(10)
Ca3 0.0454(3) 0.0290(2) 0.0312(3) -0.0171(2) -0.0034(2) -0.00174(19)
Ca4 0.0489(3) 0.0281(2) 0.0334(3) -0.0163(2) -0.0039(2) -0.0016(2)
Si5 0.0350(3) 0.0376(4) 0.0345(4) -0.0164(3) -0.0059(3) 0.0084(3)
Si6 0.0319(3) 0.0351(4) 0.0345(4) -0.0158(3) -0.0014(3) 0.0039(2)
Si7 0.0481(4) 0.0365(4) 0.0344(4) -0.0178(3) -0.0108(3) -0.0017(3)
Si8 0.0442(4) 0.0372(4) 0.0326(4) -0.0179(3) 0.0014(3) -0.0047(3)
F21 0.0648(10) 0.0354(8) 0.0440(9) -0.0211(7) -0.0167(8) 0.0002(7)
F22 0.0691(12) 0.0546(11) 0.0476(11) -0.0142(9) -0.0187(9) 0.0047(9)
F23 0.0952(16) 0.0387(10) 0.0651(13) -0.0066(9) -0.0129(11) 0.0155(10)
F24 0.0960(15) 0.0315(9) 0.0695(13) -0.0253(9) 0.0013(11) -0.0050(9)
F25 0.0700(11) 0.0424(9) 0.0537(10) -0.0282(8) -0.0101(8) -0.0097(8)
F26 0.0600(10) 0.0644(12) 0.0487(10) -0.0290(9) -0.0035(8) 0.0184(9)
F27 0.0960(15) 0.0762(14) 0.0402(10) -0.0330(10) 0.0036(10) 0.0155(11)
F28 0.0873(14) 0.0746(14) 0.0362(10) -0.0207(10) -0.0161(9) -0.0052(11)
F29 0.0535(11) 0.0933(16) 0.0594(12) -0.0272(12) -0.0210(9) 0.0143(10)
F30 0.0500(9) 0.0789(14) 0.0468(10) -0.0293(10) -0.0018(8) 0.0175(9)
F31 0.0653(10) 0.0382(9) 0.0456(9) -0.0233(8) 0.0079(8) -0.0113(7)
F32 0.0761(13) 0.0663(13) 0.0489(11) -0.0284(10) 0.0145(9) -0.0059(10)
F33 0.1064(17) 0.0659(13) 0.0604(13) -0.0447(11) 0.0013(11) 0.0172(12)
F34 0.0992(15) 0.0405(10) 0.0670(13) -0.0360(10) -0.0173(11) 0.0023(9)
F35 0.0653(11) 0.0422(10) 0.0623(12) -0.0277(9) 0.0055(9) -0.0161(8)
F36 0.0513(10) 0.0844(15) 0.0525(11) -0.0118(11) -0.0036(8) 0.0212(10)
F37 0.0473(10) 0.1039(19) 0.0680(14) -0.0221(13) 0.0134(9) 0.0123(11)
F38 0.0755(13) 0.0686(13) 0.0406(10) -0.0144(9) 0.0137(9) -0.0139(10)
F39 0.1008(18) 0.0724(16) 0.0556(13) 0.0048(11) 0.0013(12) 0.0327(13)
F40 0.0650(12) 0.0647(13) 0.0618(13) -0.0107(10) 0.0065(9) 0.0282(10)
N5 0.0462(11) 0.0344(11) 0.0349(12) -0.0215(10) -0.0064(9) 0.0008(9)
N6 0.0356(10) 0.0304(10) 0.0305(10) -0.0158(9) -0.0049(8) 0.0038(8)
N7 0.0420(11) 0.0303(10) 0.0291(11) -0.0158(9) -0.0035(8) -0.0020(8)
N8 0.0480(12) 0.0298(11) 0.0410(12) -0.0185(10) 0.0007(9) -0.0012(9)
C37 0.0404(12) 0.0315(13) 0.0323(13) -0.0152(11) 0.0013(10) -0.0027(10)
C38 0.0453(13) 0.0322(13) 0.0381(14) -0.0173(11) -0.0005(11) -0.0011(10)
C39 0.0502(15) 0.0417(15) 0.0337(14) -0.0111(12) -0.0053(11) 0.0014(12)
C40 0.0616(18) 0.0273(14) 0.0483(17) -0.0070(12) 0.0001(14) 0.0067(12)
C41 0.0617(17) 0.0284(13) 0.0514(17) -0.0203(13) 0.0067(13) -0.0042(12)
C42 0.0476(14) 0.0361(14) 0.0412(15) -0.0197(12) 0.0020(11) -0.0070(11)
C43 0.0418(13) 0.0344(13) 0.0356(13) -0.0208(11) -0.0033(10) -0.0033(10)
C44 0.0476(14) 0.0397(15) 0.0411(15) -0.0233(12) -0.0033(11) 0.0030(11)
C45 0.0646(18) 0.0479(17) 0.0356(15) -0.0255(13) 0.0037(13) -0.0036(13)
C46 0.0646(18) 0.0489(17) 0.0312(14) -0.0167(13) -0.0095(13) -0.0088(14)
C47 0.0432(14) 0.0528(18) 0.0454(17) -0.0197(14) -0.0097(12) -0.0015(12)
C48 0.0407(13) 0.0469(16) 0.0390(15) -0.0225(13) -0.0009(11) -0.0022(11)
C49 0.0472(15) 0.0556(19) 0.0562(19) -0.0295(16) -0.0084(13) 0.0177(13)
C50 0.0646(19) 0.0425(17) 0.0439(17) -0.0108(14) -0.0051(14) 0.0103(14)
C51 0.0390(14) 0.071(2) 0.064(2) -0.0346(18) -0.0173(14) 0.0045(14)
C52 0.0455(15) 0.0455(16) 0.0521(18) -0.0214(14) -0.0030(12) 0.0121(12)
C53 0.0416(15) 0.0564(19) 0.061(2) -0.0196(16) -0.0007(13) -0.0041(13)
C54 0.0610(18) 0.0568(19) 0.0416(16) -0.0293(15) 0.0002(13) 0.0064(14)
C55 0.0480(16) 0.0570(19) 0.058(2) -0.0218(16) -0.0157(14) -0.0062(14)
C56 0.087(2) 0.056(2) 0.0444(18) -0.0300(16) -0.0192(17) -0.0012(17)
C57 0.0601(18) 0.0502(18) 0.059(2) -0.0247(16) -0.0240(16) 0.0081(14)
C58 0.0411(14) 0.0591(19) 0.0497(17) -0.0287(15) -0.0012(12) -0.0057(12)
C59 0.0670(19) 0.0491(18) 0.0411(17) -0.0111(14) 0.0002(14) -0.0093(15)
C60 0.0594(18) 0.058(2) 0.057(2) -0.0336(17) 0.0129(14) -0.0059(15)
C61 0.0406(13) 0.0327(13) 0.0388(14) -0.0183(11) -0.0063(10) 0.0023(10)
C62 0.0472(14) 0.0337(13) 0.0419(15) -0.0220(12) -0.0052(11) 0.0017(10)
C63 0.0548(16) 0.0492(17) 0.0369(15) -0.0221(13) -0.0014(12) 0.0032(13)
C64 0.071(2) 0.0479(17) 0.0454(17) -0.0324(15) -0.0095(14) 0.0153(14)
C65 0.0614(17) 0.0345(14) 0.0497(17) -0.0250(13) -0.0153(14) 0.0066(12)
C66 0.0522(15) 0.0339(14) 0.0417(15) -0.0194(12) -0.0072(12) 0.0008(11)
C67 0.0419(13) 0.0323(13) 0.0408(15) -0.0185(12) 0.0007(11) -0.0049(10)
C68 0.0408(13) 0.0439(15) 0.0424(15) -0.0166(13) -0.0055(11) 0.0012(11)
C69 0.0401(14) 0.0588(19) 0.0490(18) -0.0232(15) 0.0035(12) -0.0029(13)
C70 0.0549(16) 0.0443(16) 0.0414(16) -0.0169(13) 0.0041(12) -0.0099(13)
C71 0.0657(19) 0.0388(16) 0.0464(18) -0.0094(14) -0.0031(14) 0.0056(14)
C72 0.0477(15) 0.0401(16) 0.0533(18) -0.0199(14) 0.0007(13) 0.0072(12)

loop_
_atom_type_symbol
_atom_type_description
_atom_type_scat_dispersion_real
_atom_type_scat_dispersion_imag
_atom_type_scat_source
C C 0.0181 0.0091 'International Tables Vol C Tables 4.2.6.8 and 6.1.1.4'
H H 0.0000 0.0000 'International Tables Vol C Tables 4.2.6.8 and 6.1.1.4'
Ca Ca 0.3641 1.2855 'International Tables Vol C Tables 4.2.6.8 and 6.1.1.4'
F F 0.0727 0.0534 'International Tables Vol C Tables 4.2.6.8 and 6.1.1.4'
N N 0.0311 0.0180 'International Tables Vol C Tables 4.2.6.8 and 6.1.1.4'
Si Si 0.2541 0.3302 'International Tables Vol C Tables 4.2.6.8 and 6.1.1.4'

loop_
_exptl_crystal_face_index_h
_exptl_crystal_face_index_k
_exptl_crystal_face_index_l
_exptl_crystal_face_perp_dist
-4 -2 -12 0.0607
3 -3 11 0.0507
4 6 13 0.0854
0 15 1 0.1419
-5 6 1 0.0464
1 0 -14 0.0391
-1 1 14 0.0328
4 -4 -11 0.0484
-2 -2 11 0.0518
-6 2 -1 0.0493
-4 4 -8 0.0431
4 1 -8 0.0601
-5 -5 3 0.0755
-6 -2 -3 0.0593
4 -4 10 0.0554
-5 -6 -5 0.0786
4 11 5 0.1274
-2 -11 -15 0.1067
-3 0 -13 0.0492
1 -10 -15 0.0871
3 -8 -13 0.0626
-2 1 -14 0.0405
-5 5 3 0.0445

loop_
_geom_angle_atom_site_label_1
_geom_angle_atom_site_label_2
_geom_angle_atom_site_label_3
_geom_angle
F1 Ca1 N3 85.34(6)
N1 Ca1 F1 67.38(7)
N1 Ca1 N2 125.10(7)
N1 Ca1 N3 146.07(7)
N2 Ca1 F1 147.50(7)
N2 Ca1 N3 88.75(7)
N2 Ca2 F11 146.89(7)
N2 Ca2 N3 88.62(7)
N3 Ca2 F11 88.12(6)
N4 Ca2 F11 67.01(6)
N4 Ca2 N2 124.79(7)
N4 Ca2 N3 146.17(8)
N2 Si1 C13 107.56(12)
N2 Si1 C14 114.83(12)
N2 Si1 C15 113.53(13)
C14 Si1 C13 105.64(14)
C15 Si1 C13 106.24(14)
C15 Si1 C14 108.40(16)
N2 Si2 C16 107.89(11)
N2 Si2 C17 113.15(13)
N2 Si2 C18 114.42(12)
C17 Si2 C16 106.74(15)
C17 Si2 C18 108.29(15)
C18 Si2 C16 105.82(15)
N3 Si3 C19 107.52(12)
N3 Si3 C20 113.52(13)
N3 Si3 C21 115.90(13)
C20 Si3 C19 104.72(15)
C21 Si3 C19 106.06(14)
C21 Si3 C20 108.27(15)
N3 Si4 C22 107.79(11)
N3 Si4 C23 115.32(12)
N3 Si4 C24 114.84(13)
C23 Si4 C22 105.05(14)
C23 Si4 C24 107.54(15)
C24 Si4 C22 105.39(16)
C2 F1 Ca1 118.55(16)
C25 F11 Ca2 118.20(14)
C1 N1 Ca1 119.08(17)
C1 N1 C7 119.4(2)
C7 N1 Ca1 117.25(16)
Ca1 N2 Ca2 91.86(7)
Si1 N2 Ca1 123.91(10)
Si1 N2 Ca2 96.80(9)
Si1 N2 Si2 120.80(12)
Si2 N2 Ca1 97.50(9)
Si2 N2 Ca2 124.56(11)
Ca1 N3 Ca2 90.77(7)
Si3 N3 Ca1 125.93(10)
Si3 N3 Ca2 95.81(9)
Si4 N3 Ca1 96.52(9)
Si4 N3 Ca2 125.89(11)
Si4 N3 Si3 120.79(12)
C30 N4 Ca2 119.97(15)
C30 N4 C31 118.4(2)
C31 N4 Ca2 118.20(16)
N1 C1 C2 118.1(2)
N1 C1 C6 129.4(3)
C2 C1 C6 112.4(2)
F1 C2 C1 116.7(2)
C3 C2 F1 117.9(3)
C3 C2 C1 125.4(3)
F2 C3 C2 120.0(3)
F2 C3 C4 120.7(3)
C2 C3 C4 119.3(3)
F3 C4 C3 120.7(3)
F3 C4 C5 121.3(3)
C5 C4 C3 118.1(3)
F4 C5 C4 118.8(3)
F4 C5 C6 119.6(3)
C6 C5 C4 121.6(3)
F5 C6 C1 119.1(2)
F5 C6 C5 117.7(3)
C5 C6 C1 123.1(3)
N1 C7 C12 125.1(2)
C8 C7 N1 120.3(2)
C8 C7 C12 114.2(3)
F6 C8 C7 118.1(2)
F6 C8 C9 118.4(3)
C9 C8 C7 123.5(3)
F7 C9 C8 120.0(3)
F7 C9 C10 120.0(3)
C8 C9 C10 120.0(3)
F8 C10 C9 120.8(3)
F8 C10 C11 120.5(3)
C11 C10 C9 118.7(3)
F9 C11 C10 119.8(3)
F9 C11 C12 119.8(3)
C12 C11 C10 120.4(3)
F10 C12 C7 118.7(3)
F10 C12 C11 118.1(2)
C11 C12 C7 123.2(3)
Si1 C13 H13A 109.5
Si1 C13 H13B 109.5
Si1 C13 H13C 109.5
H13A C13 H13B 109.5
H13A C13 H13C 109.5
H13B C13 H13C 109.5
Si1 C14 H14A 109.5
Si1 C14 H14B 109.5
Si1 C14 H14C 109.5
H14A C14 H14B 109.5
H14A C14 H14C 109.5
H14B C14 H14C 109.5
Si1 C15 H15A 109.5
Si1 C15 H15B 109.5
Si1 C15 H15C 109.5
H15A C15 H15B 109.5
H15A C15 H15C 109.5
H15B C15 H15C 109.5
Si2 C16 H16A 109.5
Si2 C16 H16B 109.5
Si2 C16 H16C 109.5
H16A C16 H16B 109.5
H16A C16 H16C 109.5
H16B C16 H16C 109.5
Si2 C17 H17A 109.5
Si2 C17 H17B 109.5
Si2 C17 H17C 109.5
H17A C17 H17B 109.5
H17A C17 H17C 109.5
H17B C17 H17C 109.5
Si2 C18 H18A 109.5
Si2 C18 H18B 109.5
Si2 C18 H18C 109.5
H18A C18 H18B 109.5
H18A C18 H18C 109.5
H18B C18 H18C 109.5
Si3 C19 H19A 109.5
Si3 C19 H19B 109.5
Si3 C19 H19C 109.5
H19A C19 H19B 109.5
H19A C19 H19C 109.5
H19B C19 H19C 109.5
Si3 C20 H20A 109.5
Si3 C20 H20B 109.5
Si3 C20 H20C 109.5
H20A C20 H20B 109.5
H20A C20 H20C 109.5
H20B C20 H20C 109.5
Si3 C21 H21A 109.5
Si3 C21 H21B 109.5
Si3 C21 H21C 109.5
H21A C21 H21B 109.5
H21A C21 H21C 109.5
H21B C21 H21C 109.5
Si4 C22 H22A 109.5
Si4 C22 H22B 109.5
Si4 C22 H22C 109.5
H22A C22 H22B 109.5
H22A C22 H22C 109.5
H22B C22 H22C 109.5
Si4 C23 H23A 109.5
Si4 C23 H23B 109.5
Si4 C23 H23C 109.5
H23A C23 H23B 109.5
H23A C23 H23C 109.5
H23B C23 H23C 109.5
Si4 C24 H24A 109.5
Si4 C24 H24B 109.5
Si4 C24 H24C 109.5
H24A C24 H24B 109.5
H24A C24 H24C 109.5
H24B C24 H24C 109.5
F11 C25 C30 116.5(2)
C26 C25 F11 117.8(2)
C26 C25 C30 125.7(3)
F12 C26 C25 120.3(3)
F12 C26 C27 120.4(2)
C25 C26 C27 119.3(2)
F13 C27 C26 120.7(3)
F13 C27 C28 121.0(3)
C28 C27 C26 118.3(2)
F14 C28 C27 119.7(3)
F14 C28 C29 118.8(3)
C27 C28 C29 121.4(3)
F15 C29 C28 117.5(2)
F15 C29 C30 119.8(2)
C28 C29 C30 122.7(2)
N4 C30 C25 118.3(2)
N4 C30 C29 129.0(2)
C25 C30 C29 112.5(2)
C32 C31 N4 124.8(2)
C32 C31 C36 115.0(2)
C36 C31 N4 119.9(2)
F16 C32 C31 118.2(2)
F16 C32 C33 118.7(3)
C33 C32 C31 123.1(3)
F17 C33 C32 120.6(3)
F17 C33 C34 119.2(3)
C32 C33 C34 120.1(3)
F18 C34 C33 120.8(3)
F18 C34 C35 120.3(3)
C35 C34 C33 118.8(3)
F19 C35 C34 119.8(3)
F19 C35 C36 120.3(3)
C34 C35 C36 119.9(3)
F20 C36 C31 118.8(2)
F20 C36 C35 118.2(2)
C35 C36 C31 123.0(3)
N5 Ca3 F21 67.06(6)
N5 Ca3 N6 125.44(7)
N5 Ca3 N7 145.49(8)
N6 Ca3 F21 147.66(7)
N6 Ca3 N7 88.97(7)
N7 Ca3 F21 85.37(6)
N6 Ca4 F31 147.78(7)
N6 Ca4 N7 88.44(7)
N7 Ca4 F31 87.70(7)
N8 Ca4 F31 66.91(7)
N8 Ca4 N6 124.92(8)
N8 Ca4 N7 146.26(8)
N6 Si5 C49 107.35(12)
N6 Si5 C50 114.77(13)
N6 Si5 C51 113.68(13)
C50 Si5 C49 105.76(15)
C51 Si5 C49 106.38(15)
C51 Si5 C50 108.28(15)
N6 Si6 C52 107.34(12)
N6 Si6 C53 113.94(14)
N6 Si6 C54 114.51(12)
C53 Si6 C52 106.53(14)
C53 Si6 C54 107.90(16)
C54 Si6 C52 106.04(14)
N7 Si7 C55 107.78(12)
N7 Si7 C56 113.43(14)
N7 Si7 C57 116.14(12)
C56 Si7 C55 104.84(16)
C56 Si7 C57 108.00(15)
C57 Si7 C55 105.77(16)
N7 Si8 C58 107.70(12)
N7 Si8 C59 114.62(14)
N7 Si8 C60 115.46(13)
C59 Si8 C58 104.90(15)
C59 Si8 C60 107.94(16)
C60 Si8 C58 105.29(15)
C38 F21 Ca3 118.47(14)
C62 F31 Ca4 118.15(16)
C37 N5 Ca3 119.74(15)
C37 N5 C43 119.4(2)
C43 N5 Ca3 116.77(16)
Ca3 N6 Ca4 91.86(7)
Si5 N6 Ca3 124.42(11)
Si5 N6 Ca4 96.44(9)
Si6 N6 Ca3 98.14(9)
Si6 N6 Ca4 124.69(10)
Si6 N6 Si5 120.12(12)
Ca3 N7 Ca4 90.72(7)
Si7 N7 Ca3 126.40(11)
Si7 N7 Ca4 95.89(9)
Si8 N7 Ca3 96.70(9)
Si8 N7 Ca4 126.25(11)
Si8 N7 Si7 120.06(12)
C61 N8 Ca4 119.89(18)
C61 N8 C67 119.2(2)
C67 N8 Ca4 118.15(17)
N5 C37 C38 118.3(2)
N5 C37 C42 129.1(2)
C38 C37 C42 112.5(2)
F21 C38 C37 116.4(2)
C39 C38 F21 118.0(2)
C39 C38 C37 125.7(3)
F22 C39 C38 120.2(3)
F22 C39 C40 120.8(3)
C38 C39 C40 119.1(3)
F23 C40 C39 120.5(3)
F23 C40 C41 121.1(3)
C41 C40 C39 118.4(3)
F24 C41 C40 119.2(3)
F24 C41 C42 119.1(3)
C40 C41 C42 121.7(3)
F25 C42 C37 119.6(2)
F25 C42 C41 117.8(2)
C41 C42 C37 122.6(3)
C44 C43 N5 124.8(2)
C48 C43 N5 120.2(2)
C48 C43 C44 114.6(2)
F26 C44 C43 119.3(2)
F26 C44 C45 118.2(3)
C45 C44 C43 122.5(3)
F27 C45 C44 119.5(3)
F27 C45 C46 119.7(3)
C46 C45 C44 120.8(3)
F28 C46 C45 120.4(3)
F28 C46 C47 120.8(3)
C47 C46 C45 118.7(3)
F29 C47 C46 120.2(3)
F29 C47 C48 120.0(3)
C46 C47 C48 119.9(3)
F30 C48 C43 118.3(2)
F30 C48 C47 118.3(3)
C47 C48 C43 123.5(3)
Si5 C49 H49A 109.5
Si5 C49 H49B 109.5
Si5 C49 H49C 109.5
H49A C49 H49B 109.5
H49A C49 H49C 109.5
H49B C49 H49C 109.5
Si5 C50 H50A 109.5
Si5 C50 H50B 109.5
Si5 C50 H50C 109.5
H50A C50 H50B 109.5
H50A C50 H50C 109.5
H50B C50 H50C 109.5
Si5 C51 H51A 109.5
Si5 C51 H51B 109.5
Si5 C51 H51C 109.5
H51A C51 H51B 109.5
H51A C51 H51C 109.5
H51B C51 H51C 109.5
Si6 C52 H52A 109.5
Si6 C52 H52B 109.5
Si6 C52 H52C 109.5
H52A C52 H52B 109.5
H52A C52 H52C 109.5
H52B C52 H52C 109.5
Si6 C53 H53A 109.5
Si6 C53 H53B 109.5
Si6 C53 H53C 109.5
H53A C53 H53B 109.5
H53A C53 H53C 109.5
H53B C53 H53C 109.5
Si6 C54 H54A 109.5
Si6 C54 H54B 109.5
Si6 C54 H54C 109.5
H54A C54 H54B 109.5
H54A C54 H54C 109.5
H54B C54 H54C 109.5
Si7 C55 H55A 109.5
Si7 C55 H55B 109.5
Si7 C55 H55C 109.5
H55A C55 H55B 109.5
H55A C55 H55C 109.5
H55B C55 H55C 109.5
Si7 C56 H56A 109.5
Si7 C56 H56B 109.5
Si7 C56 H56C 109.5
H56A C56 H56B 109.5
H56A C56 H56C 109.5
H56B C56 H56C 109.5
Si7 C57 H57A 109.5
Si7 C57 H57B 109.5
Si7 C57 H57C 109.5
H57A C57 H57B 109.5
H57A C57 H57C 109.5
H57B C57 H57C 109.5
Si8 C58 H58A 109.5
Si8 C58 H58B 109.5
Si8 C58 H58C 109.5
H58A C58 H58B 109.5
H58A C58 H58C 109.5
H58B C58 H58C 109.5
Si8 C59 H59A 109.5
Si8 C59 H59B 109.5
Si8 C59 H59C 109.5
H59A C59 H59B 109.5
H59A C59 H59C 109.5
H59B C59 H59C 109.5
Si8 C60 H60A 109.5
Si8 C60 H60B 109.5
Si8 C60 H60C 109.5
H60A C60 H60B 109.5
H60A C60 H60C 109.5
H60B C60 H60C 109.5
N8 C61 C62 118.5(2)
N8 C61 C66 128.6(3)
C62 C61 C66 112.9(3)
F31 C62 C61 116.6(2)
C63 C62 F31 117.5(3)
C63 C62 C61 125.9(3)
F32 C63 C62 120.4(3)
F32 C63 C64 120.9(3)
C62 C63 C64 118.7(3)
F33 C64 C63 120.3(3)
F33 C64 C65 121.0(3)
C65 C64 C63 118.7(3)
F34 C65 C64 119.6(3)
F34 C65 C66 118.7(3)
C64 C65 C66 121.6(3)
F35 C66 C61 120.1(3)
F35 C66 C65 117.6(2)
C65 C66 C61 122.2(3)
C68 C67 N8 120.8(3)
C68 C67 C72 114.4(3)
C72 C67 N8 124.5(3)
F36 C68 C67 118.4(3)
F36 C68 C69 118.1(3)
C69 C68 C67 123.5(3)
F37 C69 C68 119.8(3)
F37 C69 C70 120.0(3)
C70 C69 C68 120.3(3)
F38 C70 C69 121.0(3)
F38 C70 C71 120.2(3)
C69 C70 C71 118.8(3)
F39 C71 C70 120.1(3)
F39 C71 C72 119.9(3)
C70 C71 C72 120.0(3)
F40 C72 C67 118.6(3)
F40 C72 C71 118.4(3)
C71 C72 C67 123.0(3)

loop_
_geom_bond_atom_site_label_1
_geom_bond_atom_site_label_2
_geom_bond_distance
Ca1 F1 2.4213(17)
Ca1 N1 2.389(2)
Ca1 N2 2.414(2)
Ca1 N3 2.437(2)
Ca2 F11 2.4497(16)
Ca2 N2 2.417(2)
Ca2 N3 2.440(2)
Ca2 N4 2.383(2)
Si1 N2 1.722(2)
Si1 C13 1.902(3)
Si1 C14 1.869(3)
Si1 C15 1.853(3)
Si2 N2 1.7274(19)
Si2 C16 1.900(3)
Si2 C17 1.859(3)
Si2 C18 1.870(3)
Si3 N3 1.729(2)
Si3 C19 1.907(3)
Si3 C20 1.868(3)
Si3 C21 1.861(3)
Si4 N3 1.727(2)
Si4 C22 1.898(3)
Si4 C23 1.866(3)
Si4 C24 1.867(3)
F1 C2 1.379(3)
F2 C3 1.344(4)
F3 C4 1.344(3)
F4 C5 1.346(3)
F5 C6 1.353(3)
F6 C8 1.349(3)
F7 C9 1.343(4)
F8 C10 1.340(3)
F9 C11 1.348(3)
F10 C12 1.352(3)
F11 C25 1.383(3)
F12 C26 1.350(3)
F13 C27 1.349(3)
F14 C28 1.351(3)
F15 C29 1.347(3)
F16 C32 1.345(3)
F17 C33 1.337(4)
F18 C34 1.342(3)
F19 C35 1.340(3)
F20 C36 1.347(3)
N1 C1 1.375(3)
N1 C7 1.391(3)
N4 C30 1.375(3)
N4 C31 1.408(3)
C1 C2 1.400(4)
C1 C6 1.410(4)
C2 C3 1.368(4)
C3 C4 1.381(5)
C4 C5 1.371(5)
C5 C6 1.366(4)
C7 C8 1.390(4)
C7 C12 1.400(4)
C8 C9 1.373(4)
C9 C10 1.376(4)
C10 C11 1.372(5)
C11 C12 1.368(4)
C13 H13A 0.9800
C13 H13B 0.9800
C13 H13C 0.9800
C14 H14A 0.9800
C14 H14B 0.9800
C14 H14C 0.9800
C15 H15A 0.9800
C15 H15B 0.9800
C15 H15C 0.9800
C16 H16A 0.9800
C16 H16B 0.9800
C16 H16C 0.9800
C17 H17A 0.9800
C17 H17B 0.9800
C17 H17C 0.9800
C18 H18A 0.9800
C18 H18B 0.9800
C18 H18C 0.9800
C19 H19A 0.9800
C19 H19B 0.9800
C19 H19C 0.9800
C20 H20A 0.9800
C20 H20B 0.9800
C20 H20C 0.9800
C21 H21A 0.9800
C21 H21B 0.9800
C21 H21C 0.9800
C22 H22A 0.9800
C22 H22B 0.9800
C22 H22C 0.9800
C23 H23A 0.9800
C23 H23B 0.9800
C23 H23C 0.9800
C24 H24A 0.9800
C24 H24B 0.9800
C24 H24C 0.9800
C25 C26 1.366(4)
C25 C30 1.399(4)
C26 C27 1.373(4)
C27 C28 1.371(4)
C28 C29 1.380(4)
C29 C30 1.407(4)
C31 C32 1.384(4)
C31 C36 1.392(4)
C32 C33 1.370(4)
C33 C34 1.378(4)
C34 C35 1.373(4)
C35 C36 1.375(4)
Ca3 F21 2.4380(16)
Ca3 N5 2.388(2)
Ca3 N6 2.404(2)
Ca3 N7 2.431(2)
Ca4 F31 2.4481(18)
Ca4 N6 2.419(2)
Ca4 N7 2.439(2)
Ca4 N8 2.382(2)
Si5 N6 1.733(2)
Si5 C49 1.904(3)
Si5 C50 1.868(3)
Si5 C51 1.858(3)
Si6 N6 1.724(2)
Si6 C52 1.901(3)
Si6 C53 1.846(3)
Si6 C54 1.867(3)
Si7 N7 1.730(2)
Si7 C55 1.902(3)
Si7 C56 1.864(3)
Si7 C57 1.873(3)
Si8 N7 1.726(2)
Si8 C58 1.904(3)
Si8 C59 1.869(3)
Si8 C60 1.869(3)
F21 C38 1.380(3)
F22 C39 1.347(3)
F23 C40 1.349(3)
F24 C41 1.351(3)
F25 C42 1.349(3)
F26 C44 1.342(3)
F27 C45 1.349(4)
F28 C46 1.346(3)
F29 C47 1.341(4)
F30 C48 1.351(3)
F31 C62 1.382(3)
F32 C63 1.342(4)
F33 C64 1.351(3)
F34 C65 1.349(3)
F35 C66 1.343(3)
F36 C68 1.351(3)
F37 C69 1.345(4)
F38 C70 1.335(3)
F39 C71 1.339(4)
F40 C72 1.344(4)
N5 C37 1.366(3)
N5 C43 1.400(3)
N8 C61 1.373(3)
N8 C67 1.399(4)
C37 C38 1.406(4)
C37 C42 1.407(4)
C38 C39 1.369(4)
C39 C40 1.378(4)
C40 C41 1.366(5)
C41 C42 1.380(4)
C43 C44 1.396(4)
C43 C48 1.393(4)
C44 C45 1.376(4)
C45 C46 1.374(5)
C46 C47 1.369(5)
C47 C48 1.380(4)
C49 H49A 0.9800
C49 H49B 0.9800
C49 H49C 0.9800
C50 H50A 0.9800
C50 H50B 0.9800
C50 H50C 0.9800
C51 H51A 0.9800
C51 H51B 0.9800
C51 H51C 0.9800
C52 H52A 0.9800
C52 H52B 0.9800
C52 H52C 0.9800
C53 H53A 0.9800
C53 H53B 0.9800
C53 H53C 0.9800
C54 H54A 0.9800
C54 H54B 0.9800
C54 H54C 0.9800
C55 H55A 0.9800
C55 H55B 0.9800
C55 H55C 0.9800
C56 H56A 0.9800
C56 H56B 0.9800
C56 H56C 0.9800
C57 H57A 0.9800
C57 H57B 0.9800
C57 H57C 0.9800
C58 H58A 0.9800
C58 H58B 0.9800
C58 H58C 0.9800
C59 H59A 0.9800
C59 H59B 0.9800
C59 H59C 0.9800
C60 H60A 0.9800
C60 H60B 0.9800
C60 H60C 0.9800
C61 C62 1.391(4)
C61 C66 1.412(4)
C62 C63 1.369(4)
C63 C64 1.381(4)
C64 C65 1.362(5)
C65 C66 1.383(4)
C67 C68 1.383(4)
C67 C72 1.392(4)
C68 C69 1.378(4)
C69 C70 1.361(4)
C70 C71 1.377(5)
C71 C72 1.381(5)

loop_
_geom_torsion_atom_site_label_1
_geom_torsion_atom_site_label_2
_geom_torsion_atom_site_label_3
_geom_torsion_atom_site_label_4
_geom_torsion
Ca1 F1 C2 C1 1.7(3)
Ca1 F1 C2 C3 -177.4(2)
Ca1 N1 C1 C2 -3.8(3)
Ca1 N1 C1 C6 179.8(2)
Ca1 N1 C7 C8 65.2(3)
Ca1 N1 C7 C12 -107.5(3)
Ca2 F11 C25 C26 179.4(2)
Ca2 F11 C25 C30 -1.9(3)
Ca2 N4 C30 C25 -1.7(3)
Ca2 N4 C30 C29 -177.2(2)
Ca2 N4 C31 C32 -105.3(3)
Ca2 N4 C31 C36 68.0(3)
F1 C2 C3 F2 0.7(4)
F1 C2 C3 C4 179.5(3)
F2 C3 C4 F3 0.7(5)
F2 C3 C4 C5 -179.2(3)
F3 C4 C5 F4 -3.6(5)
F3 C4 C5 C6 177.9(3)
F4 C5 C6 F5 0.0(4)
F4 C5 C6 C1 -178.6(2)
F6 C8 C9 F7 -0.3(4)
F6 C8 C9 C10 179.7(3)
F7 C9 C10 F8 -1.5(5)
F7 C9 C10 C11 178.7(3)
F8 C10 C11 F9 0.2(5)
F8 C10 C11 C12 -177.8(3)
F9 C11 C12 F10 -1.5(4)
F9 C11 C12 C7 -179.2(3)
F11 C25 C26 F12 1.3(4)
F11 C25 C26 C27 -179.5(3)
F11 C25 C30 N4 2.3(4)
F11 C25 C30 C29 178.5(2)
F12 C26 C27 F13 -1.1(5)
F12 C26 C27 C28 179.3(3)
F13 C27 C28 F14 -2.9(5)
F13 C27 C28 C29 179.5(3)
F14 C28 C29 F15 0.8(4)
F14 C28 C29 C30 -177.9(3)
F15 C29 C30 N4 -1.0(4)
F15 C29 C30 C25 -176.7(2)
F16 C32 C33 F17 -1.3(5)
F16 C32 C33 C34 177.6(3)
F17 C33 C34 F18 0.3(5)
F17 C33 C34 C35 179.6(3)
F18 C34 C35 F19 -1.0(5)
F18 C34 C35 C36 178.9(3)
F19 C35 C36 F20 0.0(5)
F19 C35 C36 C31 179.3(3)
N1 C1 C2 F1 1.4(4)
N1 C1 C2 C3 -179.6(3)
N1 C1 C6 F5 0.4(4)
N1 C1 C6 C5 179.0(3)
N1 C7 C8 F6 7.7(4)
N1 C7 C8 C9 -172.4(3)
N1 C7 C12 F10 -4.9(4)
N1 C7 C12 C11 172.7(3)
N4 C31 C32 F16 -4.9(5)
N4 C31 C32 C33 172.9(3)
N4 C31 C36 F20 6.4(4)
N4 C31 C36 C35 -172.9(3)
C1 N1 C7 C8 -138.1(3)
C1 N1 C7 C12 49.2(4)
C1 C2 C3 F2 -178.3(3)
C1 C2 C3 C4 0.5(5)
C2 C1 C6 F5 -176.2(2)
C2 C1 C6 C5 2.4(4)
C2 C3 C4 F3 -178.1(3)
C2 C3 C4 C5 2.0(5)
C3 C4 C5 F4 176.3(3)
C3 C4 C5 C6 -2.1(5)
C4 C5 C6 F5 178.4(3)
C4 C5 C6 C1 -0.2(5)
C6 C1 C2 F1 178.4(2)
C6 C1 C2 C3 -2.6(4)
C7 N1 C1 C2 -160.1(2)
C7 N1 C1 C6 23.5(4)
C7 C8 C9 F7 179.8(3)
C7 C8 C9 C10 -0.3(5)
C8 C7 C12 F10 -178.0(2)
C8 C7 C12 C11 -0.3(4)
C8 C9 C10 F8 178.5(3)
C8 C9 C10 C11 -1.3(5)
C9 C10 C11 F9 180.0(3)
C9 C10 C11 C12 2.0(5)
C10 C11 C12 F10 176.5(3)
C10 C11 C12 C7 -1.2(5)
C12 C7 C8 F6 -178.9(2)
C12 C7 C8 C9 1.1(4)
C13 Si1 N2 Ca1 -75.37(16)
C13 Si1 N2 Ca2 21.50(13)
C13 Si1 N2 Si2 158.90(15)
C14 Si1 N2 Ca1 167.37(14)
C14 Si1 N2 Ca2 -95.76(13)
C14 Si1 N2 Si2 41.64(19)
C15 Si1 N2 Ca1 41.87(17)
C15 Si1 N2 Ca2 138.74(12)
C15 Si1 N2 Si2 -83.86(17)
C16 Si2 N2 Ca1 20.84(14)
C16 Si2 N2 Ca2 -76.66(16)
C16 Si2 N2 Si1 158.04(15)
C17 Si2 N2 Ca1 138.70(13)
C17 Si2 N2 Ca2 41.20(18)
C17 Si2 N2 Si1 -84.11(18)
C18 Si2 N2 Ca1 -96.62(14)
C18 Si2 N2 Ca2 165.88(14)
C18 Si2 N2 Si1 40.57(19)
C19 Si3 N3 Ca1 -70.17(16)
C19 Si3 N3 Ca2 25.02(13)
C19 Si3 N3 Si4 163.31(15)
C20 Si3 N3 Ca1 174.49(14)
C20 Si3 N3 Ca2 -90.32(13)
C20 Si3 N3 Si4 47.98(19)
C21 Si3 N3 Ca1 48.24(18)
C21 Si3 N3 Ca2 143.43(12)
C21 Si3 N3 Si4 -78.27(18)
C22 Si4 N3 Ca1 18.83(14)
C22 Si4 N3 Ca2 -76.87(16)
C22 Si4 N3 Si3 157.91(15)
C23 Si4 N3 Ca1 135.81(13)
C23 Si4 N3 Ca2 40.11(19)
C23 Si4 N3 Si3 -85.11(18)
C24 Si4 N3 Ca1 -98.28(15)
C24 Si4 N3 Ca2 166.02(16)
C24 Si4 N3 Si3 40.8(2)
C25 C26 C27 F13 179.7(3)
C25 C26 C27 C28 0.1(5)
C26 C25 C30 N4 -179.1(3)
C26 C25 C30 C29 -2.9(4)
C26 C27 C28 F14 176.7(3)
C26 C27 C28 C29 -0.9(5)
C27 C28 C29 F15 178.5(3)
C27 C28 C29 C30 -0.2(5)
C28 C29 C30 N4 177.7(3)
C28 C29 C30 C25 1.9(4)
C30 N4 C31 C32 53.9(4)
C30 N4 C31 C36 -132.8(3)
C30 C25 C26 F12 -177.3(3)
C30 C25 C26 C27 1.9(5)
C31 N4 C30 C25 -160.5(2)
C31 N4 C30 C29 24.0(4)
C31 C32 C33 F17 -179.0(3)
C31 C32 C33 C34 -0.2(5)
C32 C31 C36 F20 -179.7(3)
C32 C31 C36 C35 1.0(4)
C32 C33 C34 F18 -178.5(3)
C32 C33 C34 C35 0.7(5)
C33 C34 C35 F19 179.8(3)
C33 C34 C35 C36 -0.4(5)
C34 C35 C36 F20 -179.8(3)
C34 C35 C36 C31 -0.5(5)
C36 C31 C32 F16 -178.4(3)
C36 C31 C32 C33 -0.7(5)
Ca3 F21 C38 C37 0.1(3)
Ca3 F21 C38 C39 179.1(2)
Ca3 N5 C37 C38 3.8(3)
Ca3 N5 C37 C42 179.5(2)
Ca3 N5 C43 C44 108.2(3)
Ca3 N5 C43 C48 -64.1(3)
Ca4 F31 C62 C61 1.2(3)
Ca4 F31 C62 C63 -179.57(19)
Ca4 N8 C61 C62 1.7(3)
Ca4 N8 C61 C66 178.2(2)
Ca4 N8 C67 C68 -67.2(3)
Ca4 N8 C67 C72 106.0(3)
F21 C38 C39 F22 -0.6(4)
F21 C38 C39 C40 -179.1(3)
F22 C39 C40 F23 1.7(5)
F22 C39 C40 C41 179.8(3)
F23 C40 C41 F24 1.6(5)
F23 C40 C41 C42 179.4(3)
F24 C41 C42 F25 -0.2(4)
F24 C41 C42 C37 178.7(3)
F26 C44 C45 F27 1.4(4)
F26 C44 C45 C46 -176.6(3)
F27 C45 C46 F28 0.0(5)
F27 C45 C46 C47 -179.8(3)
F28 C46 C47 F29 1.8(5)
F28 C46 C47 C48 -178.5(3)
F29 C47 C48 F30 0.0(4)
F29 C47 C48 C43 179.5(3)
F31 C62 C63 F32 -0.6(4)
F31 C62 C63 C64 180.0(3)
F32 C63 C64 F33 0.1(5)
F32 C63 C64 C65 180.0(3)
F33 C64 C65 F34 3.1(5)
F33 C64 C65 C66 -179.3(3)
F34 C65 C66 F35 0.2(4)
F34 C65 C66 C61 178.0(2)
F36 C68 C69 F37 -0.1(5)
F36 C68 C69 C70 179.5(3)
F37 C69 C70 F38 0.7(5)
F37 C69 C70 C71 -179.4(3)
F38 C70 C71 F39 0.1(5)
F38 C70 C71 C72 178.8(3)
F39 C71 C72 F40 0.8(5)
F39 C71 C72 C67 178.9(3)
N5 C37 C38 F21 -2.5(4)
N5 C37 C38 C39 178.5(3)
N5 C37 C42 F25 0.6(4)
N5 C37 C42 C41 -178.3(3)
N5 C43 C44 F26 5.0(4)
N5 C43 C44 C45 -172.8(3)
N5 C43 C48 F30 -7.9(4)
N5 C43 C48 C47 172.6(3)
N8 C61 C62 F31 -1.9(4)
N8 C61 C62 C63 179.0(3)
N8 C61 C66 F35 -0.6(4)
N8 C61 C66 C65 -178.3(3)
N8 C67 C68 F36 -6.4(4)
N8 C67 C68 C69 173.1(3)
N8 C67 C72 F40 5.2(5)
N8 C67 C72 C71 -172.9(3)
C37 N5 C43 C44 -49.1(4)
C37 N5 C43 C48 138.5(3)
C37 C38 C39 F22 178.3(3)
C37 C38 C39 C40 -0.2(5)
C38 C37 C42 F25 176.5(2)
C38 C37 C42 C41 -2.5(4)
C38 C39 C40 F23 -179.7(3)
C38 C39 C40 C41 -1.6(5)
C39 C40 C41 F24 -176.5(3)
C39 C40 C41 C42 1.3(5)
C40 C41 C42 F25 -178.1(3)
C40 C41 C42 C37 0.8(5)
C42 C37 C38 F21 -178.9(2)
C42 C37 C38 C39 2.2(4)
C43 N5 C37 C38 160.5(2)
C43 N5 C37 C42 -23.9(4)
C43 C44 C45 F27 179.2(3)
C43 C44 C45 C46 1.2(5)
C44 C43 C48 F30 179.0(2)
C44 C43 C48 C47 -0.5(4)
C44 C45 C46 F28 178.0(3)
C44 C45 C46 C47 -1.8(5)
C45 C46 C47 F29 -178.3(3)
C45 C46 C47 C48 1.3(5)
C46 C47 C48 F30 -179.6(3)
C46 C47 C48 C43 -0.2(5)
C48 C43 C44 F26 177.7(3)
C48 C43 C44 C45 -0.1(4)
C49 Si5 N6 Ca3 75.05(16)
C49 Si5 N6 Ca4 -21.67(14)
C49 Si5 N6 Si6 -158.36(15)
C50 Si5 N6 Ca3 -167.72(14)
C50 Si5 N6 Ca4 95.56(14)
C50 Si5 N6 Si6 -41.14(19)
C51 Si5 N6 Ca3 -42.31(19)
C51 Si5 N6 Ca4 -139.03(13)
C51 Si5 N6 Si6 84.28(18)
C52 Si6 N6 Ca3 -21.25(13)
C52 Si6 N6 Ca4 76.74(16)
C52 Si6 N6 Si5 -159.25(14)
C53 Si6 N6 Ca3 -138.95(12)
C53 Si6 N6 Ca4 -40.96(18)
C53 Si6 N6 Si5 83.05(17)
C54 Si6 N6 Ca3 96.17(13)
C54 Si6 N6 Ca4 -165.84(14)
C54 Si6 N6 Si5 -41.83(19)
C55 Si7 N7 Ca3 70.32(17)
C55 Si7 N7 Ca4 -24.95(15)
C55 Si7 N7 Si8 -163.24(16)
C56 Si7 N7 Ca3 -174.08(15)
C56 Si7 N7 Ca4 90.66(14)
C56 Si7 N7 Si8 -47.63(19)
C57 Si7 N7 Ca3 -48.1(2)
C57 Si7 N7 Ca4 -143.33(14)
C57 Si7 N7 Si8 78.38(19)
C58 Si8 N7 Ca3 -20.31(14)
C58 Si8 N7 Ca4 75.53(16)
C58 Si8 N7 Si7 -159.62(15)
C59 Si8 N7 Ca3 96.00(14)
C59 Si8 N7 Ca4 -168.16(14)
C59 Si8 N7 Si7 -43.32(19)
C60 Si8 N7 Ca3 -137.60(13)
C60 Si8 N7 Ca4 -41.76(18)
C60 Si8 N7 Si7 83.09(18)
C61 N8 C67 C68 131.7(3)
C61 N8 C67 C72 -55.1(4)
C61 C62 C63 F32 178.5(3)
C61 C62 C63 C64 -0.9(5)
C62 C61 C66 F35 176.0(2)
C62 C61 C66 C65 -1.6(4)
C62 C63 C64 F33 179.6(3)
C62 C63 C64 C65 -0.6(4)
C63 C64 C65 F34 -176.8(3)
C63 C64 C65 C66 0.9(5)
C64 C65 C66 F35 -177.4(3)
C64 C65 C66 C61 0.3(4)
C66 C61 C62 F31 -178.9(2)
C66 C61 C62 C63 2.0(4)
C67 N8 C61 C62 162.5(2)
C67 N8 C61 C66 -21.0(4)
C67 C68 C69 F37 -179.6(3)
C67 C68 C69 C70 -0.1(5)
C68 C67 C72 F40 178.7(3)
C68 C67 C72 C71 0.7(5)
C68 C69 C70 F38 -178.8(3)
C68 C69 C70 C71 1.0(5)
C69 C70 C71 F39 -179.8(3)
C69 C70 C71 C72 -1.1(5)
C70 C71 C72 F40 -177.9(3)
C70 C71 C72 C67 0.2(5)
C72 C67 C68 F36 179.7(3)
C72 C67 C68 C69 -0.7(4)

loop_
_exptl_oxdiff_crystal_face_indexfrac_h
_exptl_oxdiff_crystal_face_indexfrac_k
_exptl_oxdiff_crystal_face_indexfrac_l
_exptl_oxdiff_crystal_face_x
_exptl_oxdiff_crystal_face_y
_exptl_oxdiff_crystal_face_z
-3.9963 -1.9899 -12.0092 -0.1198 -0.3857 -0.9098
2.9974 -3.0111 10.9969 -0.0637 0.0662 0.9786
3.9960 5.9886 13.0147 0.1382 0.6183 0.7991
-0.0009 14.9994 1.0241 0.1859 0.8383 -0.5661
-4.9968 5.9872 0.9835 -0.7005 0.1833 -0.6097
1.0001 0.0250 -13.9780 0.7451 -0.1409 -0.6863
-1.0001 0.9750 13.9797 -0.7298 0.1959 0.6449
3.9980 -3.9731 -10.9731 1.0062 -0.2285 -0.1060
-1.9991 -2.0226 10.9731 -0.7978 -0.0382 0.5209
-5.9958 1.9878 -1.0259 -0.8262 -0.0935 -0.6372
-3.9969 4.0040 -8.0039 -0.1985 -0.0060 -0.9383
3.9975 1.0223 -7.9683 0.9548 0.0839 -0.1482
-4.9963 -5.0168 2.9625 -0.9530 -0.3977 -0.0443
-5.9954 -2.0092 -3.0303 -0.8021 -0.3384 -0.5816
3.9968 -4.0072 10.0015 0.1134 0.0306 1.0482
-4.9958 -6.0039 -5.0295 -0.6281 -0.5515 -0.4426
3.9962 11.0019 5.0329 0.5544 0.7949 0.1524
-1.9971 -10.9811 -15.0106 0.1705 -0.8545 -0.5356
-2.9971 0.0141 -12.9995 0.1031 -0.2560 -0.9643
1.0007 -9.9740 -14.9937 0.6353 -0.7038 -0.3272
2.9991 -7.9725 -12.9825 0.8805 -0.5053 -0.1336
-1.9978 1.0181 -13.9915 0.3107 -0.1814 -0.9774
-4.9969 4.9839 2.9794 -0.8007 0.1530 -0.4583
